data_7203806
loop_
_publ_author_name
'Dias, Jo\~ao C.'
'Ribas, Xavi'
'Morgado, Jorge'
'Sei\,ca, Jo\~ao'
'Lopes, Elsa B.'
'Santos, Isabel C.'
'Henriques, Rui T.'
'Almeida, Manuel'
'Wurst, Klaus'
'Foury-Leylekian, Pascale'
'Canadell, Enric'
'Vidal-Gancedo, Jos\'e'
'Veciana, Jaume'
'Rovira, Concepci\'o'

_publ_section_title
;
 Multistability in a family of DT--TTF organic radical based compounds
 (DT--TTF)4[M(L)2]3 (M = Au, Cu; L = pds, pdt, bdt)
;
_journal_issue 31
_journal_name_full 'Journal of Materials Chemistry'
_journal_page_first 3187
_journal_paper_doi 10.1039/b505724h
_journal_volume 15
_journal_year 2005
_chemical_formula_sum 'C64 H28 Cu3 N12 S36'
_chemical_formula_weight 2309.76
_chemical_name_systematic
;
?
;
_space_group_IT_number 9
_symmetry_cell_setting monoclinic
_symmetry_space_group_name_Hall 'C -2yc'
_symmetry_space_group_name_H-M 'C 1 c 1'
_atom_sites_solution_hydrogens geom
_atom_sites_solution_primary direct
_atom_sites_solution_secondary difmap
_audit_creation_method SHELXL-97
_cell_angle_alpha 90.00
_cell_angle_beta 99.166(2)
_cell_angle_gamma 90.00
_cell_formula_units_Z 4
_cell_length_a 32.5313(2)
_cell_length_b 9.4923(4)
_cell_length_c 26.3669(7)
_cell_measurement_reflns_used 34056
_cell_measurement_temperature 233(2)
_cell_measurement_theta_max 24.0
_cell_measurement_theta_min 1.0
_cell_volume 8038.1(4)
_computing_data_collection KappaCCD
_computing_data_reduction 'DENZO and SCALEPACK'
_computing_structure_refinement 'SHELXL-97 (Sheldrick, 1997)'
_computing_structure_solution 'SHELXS-97 (Sheldrick, 1990)'
_diffrn_ambient_temperature 233(2)
_diffrn_measured_fraction_theta_full 0.994
_diffrn_measured_fraction_theta_max 0.994
_diffrn_measurement_device_type KappaCCD
_diffrn_measurement_method 'phi- and omega-scans'
_diffrn_radiation_monochromator graphite
_diffrn_radiation_source 'fine-focus sealed tube'
_diffrn_radiation_type MoK\a
_diffrn_radiation_wavelength 0.71073
_diffrn_reflns_av_R_equivalents 0.0488
_diffrn_reflns_av_sigmaI/netI 0.0697
_diffrn_reflns_limit_h_max 34
_diffrn_reflns_limit_h_min -37
_diffrn_reflns_limit_k_max 9
_diffrn_reflns_limit_k_min -10
_diffrn_reflns_limit_l_max 30
_diffrn_reflns_limit_l_min -29
_diffrn_reflns_number 20764
_diffrn_reflns_theta_full 24.17
_diffrn_reflns_theta_max 24.17
_diffrn_reflns_theta_min 1.85
_diffrn_standards_decay_% 0
_exptl_absorpt_coefficient_mu 1.776
_exptl_absorpt_correction_type none
_exptl_crystal_colour plack
_exptl_crystal_density_diffrn 1.909
_exptl_crystal_density_method 'not measured'
_exptl_crystal_description prism
_exptl_crystal_F_000 4636
_exptl_crystal_size_max 0.3
_exptl_crystal_size_mid 0.04
_exptl_crystal_size_min 0.03
_refine_diff_density_max 0.334
_refine_diff_density_min -0.407
_refine_diff_density_rms 0.081
_refine_ls_abs_structure_details 'Flack H D (1983), Acta Cryst. A39, 876-881'
_refine_ls_abs_structure_Flack 0.006(12)
_refine_ls_extinction_method none
_refine_ls_goodness_of_fit_ref 1.023
_refine_ls_hydrogen_treatment riding
_refine_ls_matrix_type full
_refine_ls_number_parameters 1036
_refine_ls_number_reflns 11754
_refine_ls_number_restraints 2
_refine_ls_restrained_S_all 1.022
_refine_ls_R_factor_all 0.0656
_refine_ls_R_factor_gt 0.0418
_refine_ls_shift/su_max 0.002
_refine_ls_shift/su_mean 0.000
_refine_ls_structure_factor_coef Fsqd
_refine_ls_weighting_details 'calc w=1/[\s^2^(Fo^2^)+(0.0265P)^2^+11.8460P] where P=(Fo^2^+2Fc^2^)/3'
_refine_ls_weighting_scheme calc
_refine_ls_wR_factor_gt 0.0761
_refine_ls_wR_factor_ref 0.0826
_reflns_number_gt 9411
_reflns_number_total 11754
_reflns_threshold_expression >2sigma(I)
_cod_data_source_file b505724h.txt
_cod_data_source_block 4cor
_cod_original_cell_volume 8038.0(4)
_cod_original_sg_symbol_H-M Cc
_cod_database_code 7203806

loop_
_symmetry_equiv_pos_as_xyz
'x, y, z'
'x, -y, z+1/2'
'x+1/2, y+1/2, z'
'x+1/2, -y+1/2, z+1/2'

loop_
_atom_site_label
_atom_site_type_symbol
_atom_site_fract_x
_atom_site_fract_y
_atom_site_fract_z
_atom_site_U_iso_or_equiv
_atom_site_adp_type
_atom_site_occupancy
_atom_site_symmetry_multiplicity
_atom_site_calc_flag
_atom_site_refinement_flags
_atom_site_disorder_assembly
_atom_site_disorder_group
Cu1 Cu 0.72973(3) 0.29581(8) 0.46453(3) 0.0251(2) Uani 1 1 d . . .
Cu2 Cu 0.65725(3) 0.11137(8) 0.69941(3) 0.0251(2) Uani 1 1 d . . .
Cu3 Cu 0.44375(3) 0.66899(9) 0.83867(4) 0.0372(2) Uani 1 1 d . . .
S1 S 0.62718(6) 0.66805(17) 0.37969(7) 0.0252(4) Uani 1 1 d . . .
S2 S 0.50340(6) 0.8225(2) 0.36727(9) 0.0399(5) Uani 1 1 d . . .
S3 S 0.62722(5) 0.97909(17) 0.38945(7) 0.0297(4) Uani 1 1 d . . .
S4 S 0.72570(6) 0.67241(17) 0.38601(7) 0.0258(4) Uani 1 1 d . . .
S5 S 0.84713(6) 0.83614(19) 0.38656(9) 0.0382(5) Uani 1 1 d . . .
S6 S 0.72496(6) 0.98361(17) 0.39332(7) 0.0299(5) Uani 1 1 d . . .
S7 S 0.63658(6) 0.61817(18) 0.50682(7) 0.0312(5) Uani 1 1 d . . .
S8 S 0.51506(7) 0.7747(2) 0.51104(9) 0.0497(6) Uani 1 1 d . . .
S9 S 0.63882(6) 0.92617(17) 0.52264(8) 0.0295(5) Uani 1 1 d . . .
S10 S 0.73471(6) 0.61398(18) 0.51315(7) 0.0314(4) Uani 1 1 d . . .
S11 S 0.85921(6) 0.7598(2) 0.52901(9) 0.0435(5) Uani 1 1 d . . .
S12 S 0.73741(6) 0.92342(17) 0.52703(7) 0.0304(5) Uani 1 1 d . . .
S13 S 0.65172(5) 0.40787(17) 0.62815(7) 0.0331(5) Uani 1 1 d . . .
S14 S 0.52818(6) 0.5469(2) 0.63422(9) 0.0444(5) Uani 1 1 d . . .
S15 S 0.65032(6) 0.71873(18) 0.64490(7) 0.0268(4) Uani 1 1 d . . .
S16 S 0.74945(6) 0.41393(18) 0.63523(8) 0.0358(5) Uani 1 1 d . . .
S17 S 0.87383(6) 0.5673(2) 0.65731(9) 0.0461(6) Uani 1 1 d . . .
S18 S 0.75039(6) 0.72476(18) 0.65036(7) 0.0291(5) Uani 1 1 d . . .
S19 S 0.66001(5) 0.50770(17) 0.76838(7) 0.0265(4) Uani 1 1 d . . .
S20 S 0.53865(6) 0.66477(19) 0.77594(9) 0.0390(5) Uani 1 1 d . . .
S21 S 0.66142(6) 0.82051(18) 0.77732(7) 0.0278(4) Uani 1 1 d . . .
S22 S 0.75890(6) 0.50611(17) 0.77519(7) 0.0276(4) Uani 1 1 d . . .
S23 S 0.88338(7) 0.65969(19) 0.79652(9) 0.0408(5) Uani 1 1 d . . .
S24 S 0.75963(6) 0.81849(18) 0.78265(8) 0.0306(5) Uani 1 1 d . . .
S25 S 0.67764(6) 0.34546(19) 0.40439(7) 0.0312(5) Uani 1 1 d . . .
S26 S 0.68819(6) 0.24816(17) 0.51950(7) 0.0306(4) Uani 1 1 d . . .
S27 S 0.77004(6) 0.3536(2) 0.40921(8) 0.0339(5) Uani 1 1 d . . .
S28 S 0.78259(6) 0.24177(19) 0.52355(8) 0.0332(5) Uani 1 1 d . . .
S29 S 0.60433(6) 0.0423(2) 0.64246(7) 0.0329(5) Uani 1 1 d . . .
S30 S 0.61674(6) 0.1782(2) 0.75345(8) 0.0335(5) Uani 1 1 d . . .
S31 S 0.69902(6) 0.04731(18) 0.64629(7) 0.0314(4) Uani 1 1 d . . .
S32 S 0.70931(6) 0.17555(18) 0.75730(7) 0.0305(5) Uani 1 1 d . . .
S33 S 0.44408(7) 0.8612(2) 0.88400(9) 0.0436(6) Uani 1 1 d . . .
S34 S 0.45293(7) 0.5345(2) 0.90708(9) 0.0498(6) Uani 1 1 d . . .
S35 S 0.43585(7) 0.8049(2) 0.77116(8) 0.0428(5) Uani 1 1 d . . .
S36 S 0.44204(7) 0.4775(2) 0.79306(10) 0.0519(6) Uani 1 1 d . . .
N1 N 0.5970(2) 0.3478(6) 0.4064(3) 0.0352(16) Uani 1 1 d . . .
N2 N 0.6059(2) 0.2406(6) 0.5068(3) 0.0405(17) Uani 1 1 d . . .
N3 N 0.8523(2) 0.3489(7) 0.4177(3) 0.0413(18) Uani 1 1 d . . .
N4 N 0.8630(2) 0.2230(7) 0.5158(3) 0.0500(19) Uani 1 1 d . . .
N5 N 0.5246(2) 0.0311(7) 0.6505(3) 0.0447(17) Uani 1 1 d . . .
N6 N 0.5353(2) 0.1703(6) 0.7451(3) 0.0420(18) Uani 1 1 d . . .
N7 N 0.7814(2) 0.0475(6) 0.6574(3) 0.0378(17) Uani 1 1 d . . .
N8 N 0.7897(2) 0.1762(6) 0.7550(3) 0.0423(17) Uani 1 1 d . . .
N9 N 0.4586(2) 0.8972(8) 0.9846(3) 0.057(2) Uani 1 1 d . . .
N10 N 0.4649(2) 0.6068(8) 1.0061(3) 0.057(2) Uani 1 1 d . . .
N11 N 0.4243(2) 0.7370(9) 0.6729(3) 0.062(2) Uani 1 1 d . . .
N12 N 0.4279(2) 0.4436(8) 0.6928(4) 0.067(2) Uani 1 1 d . . .
C1 C 0.6341(2) 0.3202(7) 0.4340(3) 0.0248(17) Uani 1 1 d . . .
C2 C 0.6384(2) 0.2697(6) 0.4839(3) 0.0279(18) Uani 1 1 d . . .
C3 C 0.5685(2) 0.2675(7) 0.4787(4) 0.045(2) Uani 1 1 d . . .
H3 H 0.5445 0.2489 0.4933 0.054 Uiso 1 1 calc . . .
C4 C 0.5638(3) 0.3205(8) 0.4300(4) 0.047(2) Uani 1 1 d . . .
H4 H 0.5368 0.3384 0.4124 0.057 Uiso 1 1 calc . . .
C5 C 0.8198(2) 0.3208(6) 0.4416(3) 0.0257(18) Uani 1 1 d . . .
C6 C 0.8256(2) 0.2622(6) 0.4916(3) 0.0303(18) Uani 1 1 d . . .
C7 C 0.8940(3) 0.2495(10) 0.4903(4) 0.060(3) Uani 1 1 d . . .
H7 H 0.9209 0.2224 0.5055 0.072 Uiso 1 1 calc . . .
C8 C 0.8895(3) 0.3135(9) 0.4435(4) 0.053(2) Uani 1 1 d . . .
H8 H 0.9134 0.3332 0.4289 0.064 Uiso 1 1 calc . . .
C9 C 0.5616(2) 0.0724(7) 0.6741(3) 0.0265(17) Uani 1 1 d . . .
C10 C 0.5674(2) 0.1384(6) 0.7214(3) 0.0234(17) Uani 1 1 d . . .
C11 C 0.4976(3) 0.1311(9) 0.7209(4) 0.052(2) Uani 1 1 d . . .
H11 H 0.4741 0.1540 0.7358 0.063 Uiso 1 1 calc . . .
C12 C 0.4922(2) 0.0597(10) 0.6758(4) 0.058(3) Uani 1 1 d . . .
H12 H 0.4653 0.0290 0.6617 0.070 Uiso 1 1 calc . . .
C13 C 0.7483(2) 0.0813(7) 0.6798(3) 0.0293(18) Uani 1 1 d . . .
C14 C 0.7527(2) 0.1427(6) 0.7287(3) 0.0257(18) Uani 1 1 d . . .
C15 C 0.8229(3) 0.1437(8) 0.7321(4) 0.044(2) Uani 1 1 d . . .
H15 H 0.8498 0.1643 0.7495 0.053 Uiso 1 1 calc . . .
C16 C 0.8188(2) 0.0826(7) 0.6852(4) 0.042(2) Uani 1 1 d . . .
H16 H 0.8430 0.0634 0.6711 0.050 Uiso 1 1 calc . . .
C17 C 0.4545(2) 0.8008(9) 0.9474(3) 0.041(2) Uani 1 1 d . . .
C18 C 0.4575(2) 0.6543(8) 0.9578(4) 0.046(2) Uani 1 1 d . . .
C19 C 0.4693(3) 0.7088(13) 1.0433(4) 0.063(3) Uani 1 1 d . . .
H19 H 0.4745 0.6812 1.0780 0.075 Uiso 1 1 calc . . .
C20 C 0.4665(3) 0.8493(11) 1.0318(4) 0.063(3) Uani 1 1 d . . .
H20 H 0.4703 0.9145 1.0590 0.076 Uiso 1 1 calc . . .
C21 C 0.4308(2) 0.6861(9) 0.7196(4) 0.044(2) Uani 1 1 d . . .
C22 C 0.4334(2) 0.5379(9) 0.7304(4) 0.054(3) Uani 1 1 d . . .
C23 C 0.4213(3) 0.4960(14) 0.6444(5) 0.076(3) Uani 1 1 d . . .
H23 H 0.4176 0.4336 0.6163 0.092 Uiso 1 1 calc . . .
C24 C 0.4198(3) 0.6398(14) 0.6354(4) 0.073(3) Uani 1 1 d . . .
H24 H 0.4153 0.6711 0.6011 0.087 Uiso 1 1 calc . . .
C25 C 0.6546(2) 0.8254(6) 0.3865(3) 0.0211(16) Uani 1 1 d . . .
C26 C 0.5787(2) 0.7494(7) 0.3758(3) 0.0278(17) Uani 1 1 d . . .
C27 C 0.5397(2) 0.6916(8) 0.3685(3) 0.0356(19) Uani 1 1 d . . .
H27 H 0.5337 0.5949 0.3647 0.043 Uiso 1 1 calc . . .
C28 C 0.5395(2) 0.9521(7) 0.3752(3) 0.036(2) Uani 1 1 d . . .
H28 H 0.5334 1.0487 0.3762 0.043 Uiso 1 1 calc . . .
C29 C 0.5785(2) 0.8980(7) 0.3801(3) 0.0285(17) Uani 1 1 d . . .
C30 C 0.6977(2) 0.8266(6) 0.3883(2) 0.0219(16) Uani 1 1 d . . .
C31 C 0.7735(2) 0.7561(7) 0.3869(3) 0.0245(17) Uani 1 1 d . . .
C32 C 0.8113(2) 0.7021(7) 0.3850(3) 0.0302(18) Uani 1 1 d . . .
H32 H 0.8174 0.6056 0.3830 0.036 Uiso 1 1 calc . . .
C33 C 0.8110(2) 0.9652(8) 0.3897(3) 0.0346(19) Uani 1 1 d . . .
H33 H 0.8166 1.0624 0.3911 0.042 Uiso 1 1 calc . . .
C34 C 0.7731(2) 0.9070(6) 0.3900(3) 0.0249(17) Uani 1 1 d . . .
C35 C 0.6654(2) 0.7711(6) 0.5157(3) 0.0263(17) Uani 1 1 d . . .
C36 C 0.5895(2) 0.6982(7) 0.5096(3) 0.0296(17) Uani 1 1 d . . .
C37 C 0.5496(2) 0.6444(8) 0.5052(3) 0.0388(19) Uani 1 1 d . . .
H37 H 0.5426 0.5489 0.4998 0.047 Uiso 1 1 calc . . .
C38 C 0.5522(3) 0.9025(8) 0.5190(3) 0.042(2) Uani 1 1 d . . .
H38 H 0.5470 0.9986 0.5238 0.050 Uiso 1 1 calc . . .
C39 C 0.5899(2) 0.8469(7) 0.5173(3) 0.0285(18) Uani 1 1 d . . .
C40 C 0.7080(2) 0.7705(6) 0.5184(3) 0.0250(16) Uani 1 1 d . . .
C41 C 0.7838(2) 0.6890(7) 0.5210(3) 0.0306(17) Uani 1 1 d . . .
C42 C 0.8219(2) 0.6315(7) 0.5213(3) 0.039(2) Uani 1 1 d . . .
H42 H 0.8271 0.5349 0.5178 0.046 Uiso 1 1 calc . . .
C43 C 0.8240(2) 0.8918(7) 0.5328(3) 0.0345(19) Uani 1 1 d . . .
H43 H 0.8309 0.9875 0.5379 0.041 Uiso 1 1 calc . . .
C44 C 0.7847(2) 0.8388(7) 0.5273(3) 0.0295(19) Uani 1 1 d . . .
C45 C 0.6792(2) 0.5658(6) 0.6387(3) 0.0263(17) Uani 1 1 d . . .
C46 C 0.6033(2) 0.4849(7) 0.6309(3) 0.0278(17) Uani 1 1 d . . .
C47 C 0.5648(2) 0.4232(7) 0.6272(3) 0.039(2) Uani 1 1 d . . .
H47 H 0.5594 0.3267 0.6216 0.046 Uiso 1 1 calc . . .
C48 C 0.5637(2) 0.6798(7) 0.6426(3) 0.0334(19) Uani 1 1 d . . .
H48 H 0.5573 0.7745 0.6482 0.040 Uiso 1 1 calc . . .
C49 C 0.6025(2) 0.6315(7) 0.6403(3) 0.0244(17) Uani 1 1 d . . .
C50 C 0.7214(2) 0.5700(6) 0.6418(3) 0.0251(17) Uani 1 1 d . . .
C51 C 0.7980(2) 0.4946(7) 0.6443(3) 0.0306(18) Uani 1 1 d . . .
C52 C 0.8369(2) 0.4392(8) 0.6450(3) 0.0373(19) Uani 1 1 d . . .
H52 H 0.8424 0.3437 0.6395 0.045 Uiso 1 1 calc . . .
C53 C 0.8379(2) 0.6974(7) 0.6594(3) 0.0367(19) Uani 1 1 d . . .
H53 H 0.8443 0.7934 0.6648 0.044 Uiso 1 1 calc . . .
C54 C 0.7983(2) 0.6426(7) 0.6523(3) 0.0291(18) Uani 1 1 d . . .
C55 C 0.6890(2) 0.6635(6) 0.7754(3) 0.0230(17) Uani 1 1 d . . .
C56 C 0.6129(2) 0.5889(6) 0.7725(3) 0.0231(17) Uani 1 1 d . . .
C57 C 0.5745(2) 0.5338(7) 0.7716(3) 0.0294(18) Uani 1 1 d . . .
H57 H 0.5682 0.4372 0.7690 0.035 Uiso 1 1 calc . . .
C58 C 0.5753(2) 0.7943(7) 0.7791(3) 0.0328(18) Uani 1 1 d . . .
H58 H 0.5698 0.8909 0.7820 0.039 Uiso 1 1 calc . . .
C59 C 0.6134(2) 0.7390(7) 0.7770(3) 0.0289(18) Uani 1 1 d . . .
C60 C 0.7310(2) 0.6631(6) 0.7782(3) 0.0251(17) Uani 1 1 d . . .
C61 C 0.8077(2) 0.5865(7) 0.7845(3) 0.0271(18) Uani 1 1 d . . .
C62 C 0.8462(2) 0.5299(7) 0.7878(3) 0.0328(19) Uani 1 1 d . . .
H62 H 0.8518 0.4331 0.7857 0.039 Uiso 1 1 calc . . .
C63 C 0.8473(2) 0.7911(7) 0.7948(3) 0.0338(19) Uani 1 1 d . . .
H63 H 0.8535 0.8878 0.7976 0.041 Uiso 1 1 calc . . .
C64 C 0.8079(2) 0.7353(7) 0.7887(3) 0.0284(18) Uani 1 1 d . . .

loop_
_atom_site_aniso_label
_atom_site_aniso_U_11
_atom_site_aniso_U_22
_atom_site_aniso_U_33
_atom_site_aniso_U_23
_atom_site_aniso_U_13
_atom_site_aniso_U_12
Cu1 0.0231(5) 0.0226(4) 0.0298(5) -0.0006(4) 0.0049(4) -0.0003(4)
Cu2 0.0232(5) 0.0243(4) 0.0278(5) -0.0021(4) 0.0045(4) 0.0001(4)
Cu3 0.0216(4) 0.0319(4) 0.0570(7) 0.0056(4) 0.0032(4) -0.0005(4)
S1 0.0220(11) 0.0235(9) 0.0299(11) -0.0005(8) 0.0034(9) -0.0011(7)
S2 0.0195(12) 0.0474(12) 0.0543(15) 0.0011(10) 0.0104(10) 0.0004(8)
S3 0.0235(11) 0.0241(9) 0.0411(12) -0.0039(8) 0.0038(9) 0.0014(8)
S4 0.0229(11) 0.0225(9) 0.0322(11) -0.0005(8) 0.0049(9) 0.0015(7)
S5 0.0236(12) 0.0410(11) 0.0506(14) -0.0001(9) 0.0075(10) -0.0014(8)
S6 0.0263(11) 0.0212(9) 0.0426(13) -0.0039(8) 0.0070(9) -0.0003(8)
S7 0.0302(11) 0.0255(9) 0.0384(12) -0.0022(8) 0.0070(9) -0.0047(8)
S8 0.0253(12) 0.0588(13) 0.0655(16) 0.0006(11) 0.0090(11) -0.0063(9)
S9 0.0252(11) 0.0242(9) 0.0399(12) -0.0014(8) 0.0078(9) -0.0013(8)
S10 0.0334(11) 0.0231(9) 0.0382(12) -0.0041(8) 0.0078(9) 0.0008(8)
S11 0.0273(12) 0.0456(12) 0.0567(15) -0.0009(10) 0.0044(10) 0.0042(9)
S12 0.0253(11) 0.0235(9) 0.0416(12) -0.0024(8) 0.0030(9) -0.0007(8)
S13 0.0265(11) 0.0242(9) 0.0495(13) 0.0019(8) 0.0088(9) 0.0018(7)
S14 0.0246(12) 0.0437(11) 0.0640(16) 0.0018(10) 0.0045(10) -0.0038(9)
S15 0.0230(11) 0.0258(9) 0.0318(11) -0.0018(8) 0.0054(8) -0.0001(8)
S16 0.0303(11) 0.0250(10) 0.0525(13) 0.0001(9) 0.0079(10) 0.0040(8)
S17 0.0268(12) 0.0540(13) 0.0578(15) 0.0031(10) 0.0076(10) 0.0047(9)
S18 0.0268(11) 0.0265(10) 0.0344(11) -0.0002(8) 0.0057(9) 0.0023(8)
S19 0.0216(10) 0.0232(9) 0.0353(11) 0.0004(8) 0.0065(8) 0.0006(7)
S20 0.0224(12) 0.0405(11) 0.0554(15) 0.0020(9) 0.0100(10) 0.0034(8)
S21 0.0243(11) 0.0237(9) 0.0361(12) 0.0016(8) 0.0066(9) 0.0024(8)
S22 0.0243(11) 0.0220(9) 0.0368(12) -0.0015(8) 0.0061(9) -0.0014(7)
S23 0.0244(12) 0.0439(12) 0.0543(15) 0.0005(10) 0.0066(10) -0.0019(9)
S24 0.0259(12) 0.0233(9) 0.0428(12) 0.0030(8) 0.0064(9) -0.0014(8)
S25 0.0261(12) 0.0391(11) 0.0278(11) 0.0022(8) 0.0028(9) 0.0008(8)
S26 0.0239(11) 0.0378(10) 0.0299(11) 0.0059(8) 0.0038(8) 0.0017(8)
S27 0.0273(12) 0.0453(12) 0.0305(12) 0.0067(9) 0.0086(9) 0.0023(9)
S28 0.0273(11) 0.0401(11) 0.0323(12) 0.0078(9) 0.0054(9) -0.0014(8)
S29 0.0243(11) 0.0429(11) 0.0316(12) -0.0102(9) 0.0044(9) 0.0004(9)
S30 0.0251(12) 0.0434(11) 0.0322(12) -0.0112(9) 0.0048(9) -0.0028(9)
S31 0.0277(11) 0.0346(9) 0.0326(11) -0.0069(8) 0.0072(9) -0.0005(8)
S32 0.0236(11) 0.0374(10) 0.0306(12) -0.0068(8) 0.0047(9) -0.0021(8)
S33 0.0473(14) 0.0331(11) 0.0490(14) 0.0075(10) 0.0031(11) -0.0070(9)
S34 0.0370(12) 0.0388(11) 0.0739(17) 0.0197(11) 0.0094(11) 0.0064(9)
S35 0.0394(13) 0.0396(11) 0.0497(14) 0.0023(10) 0.0077(10) 0.0089(10)
S36 0.0408(13) 0.0361(11) 0.0773(17) -0.0045(11) 0.0049(11) -0.0050(9)
N1 0.024(4) 0.038(4) 0.044(4) -0.006(3) 0.006(4) -0.001(3)
N2 0.027(4) 0.032(4) 0.064(5) 0.009(3) 0.012(4) 0.002(3)
N3 0.023(4) 0.062(5) 0.041(4) 0.001(3) 0.013(4) -0.006(3)
N4 0.019(4) 0.076(5) 0.055(5) 0.023(4) 0.008(4) 0.005(3)
N5 0.031(4) 0.059(4) 0.045(4) -0.011(3) 0.008(4) 0.000(3)
N6 0.036(5) 0.048(4) 0.041(4) -0.012(3) 0.006(4) -0.005(3)
N7 0.026(4) 0.036(4) 0.054(5) -0.006(3) 0.014(4) 0.003(3)
N8 0.029(4) 0.045(4) 0.052(5) -0.007(3) 0.006(4) 0.002(3)
N9 0.048(5) 0.079(5) 0.041(5) 0.005(4) -0.002(4) -0.005(4)
N10 0.023(4) 0.086(5) 0.061(6) 0.030(5) 0.009(4) 0.014(4)
N11 0.038(5) 0.097(6) 0.050(6) -0.008(5) 0.003(4) 0.013(4)
N12 0.033(4) 0.082(6) 0.087(7) -0.048(5) 0.017(4) -0.006(4)
C1 0.017(4) 0.024(4) 0.033(5) 0.000(3) 0.000(3) 0.002(3)
C2 0.025(5) 0.016(3) 0.041(5) -0.004(3) -0.001(4) -0.001(3)
C3 0.023(5) 0.035(4) 0.080(7) 0.016(4) 0.022(5) 0.004(3)
C4 0.028(5) 0.041(5) 0.069(7) 0.000(4) -0.005(5) 0.004(4)
C5 0.030(5) 0.018(3) 0.029(5) -0.003(3) 0.004(4) -0.001(3)
C6 0.029(5) 0.020(4) 0.043(5) -0.004(3) 0.008(4) -0.004(3)
C7 0.030(6) 0.084(7) 0.065(7) 0.024(5) 0.002(5) 0.013(5)
C8 0.025(6) 0.067(6) 0.067(7) 0.015(5) 0.009(5) -0.007(4)
C9 0.012(4) 0.030(4) 0.037(5) 0.002(3) 0.004(3) 0.000(3)
C10 0.018(4) 0.022(4) 0.031(5) -0.002(3) 0.007(4) 0.005(3)
C11 0.038(6) 0.073(6) 0.051(6) -0.003(5) 0.023(5) 0.006(5)
C12 0.019(5) 0.084(7) 0.071(7) -0.014(5) 0.007(5) -0.006(4)
C13 0.024(5) 0.024(4) 0.041(5) 0.001(3) 0.005(4) -0.004(3)
C14 0.016(4) 0.015(3) 0.046(5) 0.007(3) 0.004(4) -0.001(3)
C15 0.023(5) 0.043(5) 0.063(7) -0.004(4) -0.002(5) -0.001(4)
C16 0.023(5) 0.033(4) 0.071(7) -0.004(4) 0.014(5) -0.001(3)
C17 0.026(4) 0.058(5) 0.036(5) 0.014(4) -0.002(4) -0.013(4)
C18 0.017(5) 0.063(6) 0.056(6) 0.019(4) 0.004(4) 0.003(4)
C19 0.028(5) 0.123(9) 0.037(6) 0.015(6) 0.004(4) 0.000(5)
C20 0.042(6) 0.073(7) 0.071(8) 0.002(5) 0.000(5) -0.004(5)
C21 0.015(4) 0.057(6) 0.059(6) -0.004(5) 0.001(4) 0.004(4)
C22 0.009(4) 0.066(6) 0.083(7) -0.018(5) -0.002(4) 0.003(4)
C23 0.028(6) 0.124(10) 0.078(9) -0.047(8) 0.010(5) 0.010(6)
C24 0.039(6) 0.135(11) 0.046(7) -0.015(7) 0.009(5) 0.011(6)
C25 0.023(5) 0.022(3) 0.019(4) 0.002(3) 0.007(3) 0.002(3)
C26 0.023(4) 0.034(4) 0.027(4) 0.003(3) 0.005(3) -0.002(3)
C27 0.033(5) 0.033(4) 0.040(5) 0.002(4) 0.003(4) 0.002(4)
C28 0.038(5) 0.023(4) 0.048(5) -0.003(3) 0.012(4) 0.004(3)
C29 0.025(5) 0.032(4) 0.029(4) 0.000(3) 0.004(3) -0.001(3)
C30 0.027(5) 0.026(4) 0.012(4) -0.001(3) 0.002(3) -0.002(3)
C31 0.017(4) 0.032(4) 0.025(4) -0.002(3) 0.006(3) -0.004(3)
C32 0.026(5) 0.027(4) 0.038(5) 0.007(3) 0.008(4) -0.004(3)
C33 0.028(5) 0.037(4) 0.040(5) -0.002(4) 0.009(4) 0.000(4)
C34 0.021(4) 0.024(4) 0.031(5) -0.006(3) 0.009(3) -0.003(3)
C35 0.031(5) 0.024(4) 0.024(4) -0.003(3) 0.004(3) 0.000(3)
C36 0.027(4) 0.034(4) 0.027(4) 0.002(3) 0.004(3) -0.003(3)
C37 0.037(5) 0.042(5) 0.039(5) -0.002(4) 0.011(4) -0.009(4)
C38 0.035(5) 0.038(4) 0.052(6) 0.012(4) 0.006(4) -0.004(4)
C39 0.026(5) 0.033(4) 0.026(4) -0.004(3) 0.002(3) -0.007(3)
C40 0.032(5) 0.024(4) 0.019(4) 0.001(3) 0.003(3) 0.003(3)
C41 0.033(5) 0.029(4) 0.029(4) -0.007(3) 0.004(3) 0.000(3)
C42 0.039(5) 0.028(4) 0.049(5) 0.002(4) 0.006(4) 0.005(4)
C43 0.031(5) 0.021(4) 0.049(5) 0.004(4) 0.001(4) 0.003(3)
C44 0.027(5) 0.028(4) 0.032(5) -0.001(3) 0.000(4) 0.002(3)
C45 0.031(5) 0.025(4) 0.022(4) 0.001(3) 0.000(3) -0.005(3)
C46 0.017(4) 0.036(4) 0.028(4) 0.011(3) -0.003(3) 0.005(3)
C47 0.039(5) 0.024(4) 0.054(5) 0.007(3) 0.012(4) 0.001(3)
C48 0.030(5) 0.030(4) 0.040(5) -0.003(3) 0.004(4) -0.005(3)
C49 0.023(5) 0.024(4) 0.027(4) 0.003(3) 0.005(3) 0.001(3)
C50 0.024(5) 0.021(3) 0.030(4) -0.001(3) 0.005(3) -0.002(3)
C51 0.034(5) 0.033(4) 0.027(4) 0.011(3) 0.009(3) 0.007(3)
C52 0.029(5) 0.040(4) 0.042(5) 0.004(4) 0.003(4) 0.008(3)
C53 0.027(5) 0.029(4) 0.052(5) -0.005(4) 0.003(4) 0.003(3)
C54 0.030(5) 0.030(4) 0.030(5) 0.000(3) 0.013(4) 0.006(3)
C55 0.023(5) 0.014(3) 0.032(4) 0.000(3) 0.003(3) -0.001(3)
C56 0.026(5) 0.023(4) 0.021(4) -0.001(3) 0.008(3) 0.001(3)
C57 0.028(5) 0.026(4) 0.034(5) 0.006(3) 0.003(4) 0.007(3)
C58 0.032(5) 0.026(4) 0.039(5) 0.000(3) 0.003(4) 0.002(4)
C59 0.021(5) 0.036(4) 0.029(5) 0.004(3) 0.004(3) -0.003(3)
C60 0.031(5) 0.019(4) 0.023(4) -0.001(3) 0.000(3) -0.003(3)
C61 0.032(5) 0.025(4) 0.024(4) -0.002(3) 0.004(3) -0.005(3)
C62 0.021(4) 0.026(4) 0.052(5) 0.007(3) 0.009(4) 0.003(3)
C63 0.024(5) 0.033(4) 0.044(5) -0.005(4) 0.004(4) -0.007(3)
C64 0.025(5) 0.033(4) 0.028(4) 0.005(3) 0.005(4) -0.005(3)

loop_
_atom_type_symbol
_atom_type_description
_atom_type_scat_dispersion_real
_atom_type_scat_dispersion_imag
_atom_type_scat_source
C C 0.0033 0.0016 'International Tables Vol C Tables 4.2.6.8 and 6.1.1.4'
H H 0.0000 0.0000 'International Tables Vol C Tables 4.2.6.8 and 6.1.1.4'
N N 0.0061 0.0033 'International Tables Vol C Tables 4.2.6.8 and 6.1.1.4'
S S 0.1246 0.1234 'International Tables Vol C Tables 4.2.6.8 and 6.1.1.4'
Cu Cu 0.3201 1.2651 'International Tables Vol C Tables 4.2.6.8 and 6.1.1.4'

loop_
_geom_angle_atom_site_label_1
_geom_angle_atom_site_label_2
_geom_angle_atom_site_label_3
_geom_angle
_geom_angle_site_symmetry_1
_geom_angle_site_symmetry_3
_geom_angle_publ_flag
S25 Cu1 S26 92.08(8) . . ?
S25 Cu1 S27 86.54(8) . . ?
S26 Cu1 S27 177.27(8) . . ?
S25 Cu1 S28 178.47(9) . . ?
S26 Cu1 S28 88.77(8) . . ?
S27 Cu1 S28 92.66(8) . . ?
S32 Cu2 S30 86.79(8) . . ?
S32 Cu2 S31 91.92(8) . . ?
S30 Cu2 S31 178.65(9) . . ?
S32 Cu2 S29 178.46(9) . . ?
S30 Cu2 S29 92.53(8) . . ?
S31 Cu2 S29 88.77(8) . . ?
S36 Cu3 S35 93.07(9) . . ?
S36 Cu3 S33 178.83(11) . . ?
S35 Cu3 S33 86.67(9) . . ?
S36 Cu3 S34 87.51(10) . . ?
S35 Cu3 S34 178.81(11) . . ?
S33 Cu3 S34 92.76(9) . . ?
C25 S1 C26 94.0(3) . . ?
C28 S2 C27 93.6(4) . . ?
C25 S3 C29 94.9(3) . . ?
C30 S4 C31 95.0(3) . . ?
C33 S5 C32 93.6(4) . . ?
C30 S6 C34 95.2(3) . . ?
C36 S7 C35 95.2(3) . . ?
C37 S8 C38 93.7(4) . . ?
C35 S9 C39 95.1(3) . . ?
C41 S10 C40 95.9(3) . . ?
C42 S11 C43 93.4(4) . . ?
C44 S12 C40 94.8(3) . . ?
C45 S13 C46 94.4(3) . . ?
C48 S14 C47 93.0(4) . . ?
C49 S15 C45 94.9(3) . . ?
C51 S16 C50 95.2(3) . . ?
C52 S17 C53 93.2(4) . . ?
C54 S18 C50 95.2(3) . . ?
C56 S19 C55 94.9(3) . . ?
C58 S20 C57 92.8(4) . . ?
C59 S21 C55 94.9(3) . . ?
C61 S22 C60 95.0(3) . . ?
C63 S23 C62 93.1(4) . . ?
C60 S24 C64 95.0(3) . . ?
C1 S25 Cu1 103.7(3) . . ?
C2 S26 Cu1 103.8(3) . . ?
C5 S27 Cu1 103.9(3) . . ?
C6 S28 Cu1 103.2(3) . . ?
C9 S29 Cu2 102.7(3) . . ?
C10 S30 Cu2 103.1(3) . . ?
C13 S31 Cu2 104.0(3) . . ?
C14 S32 Cu2 104.0(3) . . ?
C17 S33 Cu3 103.5(3) . . ?
C18 S34 Cu3 103.6(3) . . ?
C21 S35 Cu3 103.7(3) . . ?
C22 S36 Cu3 103.7(3) . . ?
C1 N1 C4 115.6(7) . . ?
C2 N2 C3 115.2(7) . . ?
C8 N3 C5 115.5(7) . . ?
C7 N4 C6 114.5(7) . . ?
C9 N5 C12 115.3(7) . . ?
C10 N6 C11 116.0(7) . . ?
C13 N7 C16 114.5(7) . . ?
C14 N8 C15 115.8(7) . . ?
C20 N9 C17 116.3(8) . . ?
C18 N10 C19 115.3(8) . . ?
C21 N11 C24 114.9(9) . . ?
C22 N12 C23 116.1(9) . . ?
N1 C1 C2 122.0(7) . . ?
N1 C1 S25 117.3(6) . . ?
C2 C1 S25 120.6(6) . . ?
N2 C2 C1 122.6(7) . . ?
N2 C2 S26 117.8(6) . . ?
C1 C2 S26 119.5(6) . . ?
N2 C3 C4 123.0(7) . . ?
N1 C4 C3 121.6(7) . . ?
N3 C5 C6 121.2(7) . . ?
N3 C5 S27 118.5(6) . . ?
C6 C5 S27 120.3(6) . . ?
N4 C6 C5 122.1(7) . . ?
N4 C6 S28 118.4(6) . . ?
C5 C6 S28 119.5(6) . . ?
N4 C7 C8 124.4(8) . . ?
N3 C8 C7 122.1(8) . . ?
N5 C9 C10 122.8(6) . . ?
N5 C9 S29 117.3(6) . . ?
C10 C9 S29 120.0(5) . . ?
N6 C10 C9 121.4(7) . . ?
N6 C10 S30 117.1(6) . . ?
C9 C10 S30 121.5(5) . . ?
N6 C11 C12 122.5(8) . . ?
C11 C12 N5 121.8(8) . . ?
N7 C13 C14 122.2(7) . . ?
N7 C13 S31 118.2(6) . . ?
C14 C13 S31 119.7(6) . . ?
N8 C14 C13 121.9(7) . . ?
N8 C14 S32 117.7(6) . . ?
C13 C14 S32 120.4(6) . . ?
N8 C15 C16 122.3(7) . . ?
C15 C16 N7 123.2(7) . . ?
N9 C17 C18 122.4(7) . . ?
N9 C17 S33 117.4(6) . . ?
C18 C17 S33 120.2(7) . . ?
N10 C18 C17 120.7(8) . . ?
N10 C18 S34 119.4(7) . . ?
C17 C18 S34 119.8(7) . . ?
C20 C19 N10 122.3(9) . . ?
N9 C20 C19 123.0(9) . . ?
N11 C21 C22 122.9(8) . . ?
N11 C21 S35 118.2(7) . . ?
C22 C21 S35 118.8(7) . . ?
N12 C22 C21 121.1(9) . . ?
N12 C22 S36 118.2(8) . . ?
C21 C22 S36 120.6(7) . . ?
N12 C23 C24 121.2(9) . . ?
N11 C24 C23 123.7(10) . . ?
C30 C25 S3 121.2(5) . . ?
C30 C25 S1 120.5(5) . . ?
S3 C25 S1 118.3(4) . . ?
C27 C26 C29 113.3(6) . . ?
C27 C26 S1 129.8(5) . . ?
C29 C26 S1 116.8(5) . . ?
C26 C27 S2 109.5(5) . . ?
C29 C28 S2 111.0(5) . . ?
C28 C29 C26 112.7(6) . . ?
C28 C29 S3 131.5(6) . . ?
C26 C29 S3 115.9(5) . . ?
C25 C30 S6 120.7(5) . . ?
C25 C30 S4 121.6(5) . . ?
S6 C30 S4 117.7(4) . . ?
C32 C31 C34 113.4(6) . . ?
C32 C31 S4 130.4(5) . . ?
C34 C31 S4 116.2(5) . . ?
C31 C32 S5 109.8(5) . . ?
C34 C33 S5 110.0(5) . . ?
C33 C34 C31 113.2(6) . . ?
C33 C34 S6 131.1(5) . . ?
C31 C34 S6 115.7(5) . . ?
C40 C35 S7 121.7(5) . . ?
C40 C35 S9 121.0(5) . . ?
S7 C35 S9 117.4(4) . . ?
C37 C36 C39 111.4(6) . . ?
C37 C36 S7 131.6(5) . . ?
C39 C36 S7 117.0(5) . . ?
C36 C37 S8 110.5(5) . . ?
C39 C38 S8 110.4(6) . . ?
C38 C39 C36 114.0(6) . . ?
C38 C39 S9 130.8(6) . . ?
C36 C39 S9 115.2(5) . . ?
C35 C40 S12 122.3(5) . . ?
C35 C40 S10 120.8(5) . . ?
S12 C40 S10 116.9(4) . . ?
C42 C41 C44 113.5(6) . . ?
C42 C41 S10 131.4(5) . . ?
C44 C41 S10 115.1(5) . . ?
C41 C42 S11 110.3(5) . . ?
C44 C43 S11 110.5(5) . . ?
C43 C44 C41 112.4(6) . . ?
C43 C44 S12 130.3(5) . . ?
C41 C44 S12 117.3(5) . . ?
C50 C45 S13 121.4(5) . . ?
C50 C45 S15 121.4(5) . . ?
S13 C45 S15 117.2(4) . . ?
C47 C46 C49 113.0(6) . . ?
C47 C46 S13 129.5(6) . . ?
C49 C46 S13 117.4(5) . . ?
C46 C47 S14 110.1(5) . . ?
C49 C48 S14 111.2(5) . . ?
C48 C49 C46 112.6(6) . . ?
C48 C49 S15 131.4(5) . . ?
C46 C49 S15 115.9(5) . . ?
C45 C50 S18 123.5(5) . . ?
C45 C50 S16 120.1(5) . . ?
S18 C50 S16 116.3(4) . . ?
C52 C51 C54 113.2(6) . . ?
C52 C51 S16 130.7(6) . . ?
C54 C51 S16 116.1(5) . . ?
C51 C52 S17 110.6(5) . . ?
C54 C53 S17 110.7(5) . . ?
C53 C54 C51 112.3(6) . . ?
C53 C54 S18 130.6(5) . . ?
C51 C54 S18 117.1(5) . . ?
C60 C55 S21 121.3(5) . . ?
C60 C55 S19 121.7(5) . . ?
S21 C55 S19 117.0(4) . . ?
C57 C56 C59 112.7(6) . . ?
C57 C56 S19 130.7(5) . . ?
C59 C56 S19 116.6(5) . . ?
C56 C57 S20 110.7(5) . . ?
C59 C58 S20 110.9(5) . . ?
C58 C59 C56 112.9(6) . . ?
C58 C59 S21 130.8(5) . . ?
C56 C59 S21 116.3(5) . . ?
C55 C60 S24 121.7(5) . . ?
C55 C60 S22 121.6(5) . . ?
S24 C60 S22 116.7(4) . . ?
C62 C61 C64 113.5(6) . . ?
C62 C61 S22 130.4(5) . . ?
C64 C61 S22 116.1(5) . . ?
C61 C62 S23 110.4(5) . . ?
C64 C63 S23 110.2(5) . . ?
C63 C64 C61 112.7(6) . . ?
C63 C64 S24 130.3(5) . . ?
C61 C64 S24 116.9(5) . . ?

loop_
_geom_bond_atom_site_label_1
_geom_bond_atom_site_label_2
_geom_bond_distance
_geom_bond_site_symmetry_2
_geom_bond_publ_flag
Cu1 S25 2.180(2) . ?
Cu1 S26 2.181(2) . ?
Cu1 S27 2.181(2) . ?
Cu1 S28 2.188(2) . ?
Cu2 S32 2.179(2) . ?
Cu2 S30 2.183(2) . ?
Cu2 S31 2.187(2) . ?
Cu2 S29 2.197(2) . ?
Cu3 S36 2.175(2) . ?
Cu3 S35 2.180(2) . ?
Cu3 S33 2.180(2) . ?
Cu3 S34 2.191(2) . ?
S1 C25 1.734(6) . ?
S1 C26 1.745(7) . ?
S2 C28 1.691(8) . ?
S2 C27 1.710(8) . ?
S3 C25 1.717(6) . ?
S3 C29 1.744(7) . ?
S4 C30 1.730(7) . ?
S4 C31 1.741(7) . ?
S5 C33 1.709(8) . ?
S5 C32 1.721(7) . ?
S6 C30 1.729(6) . ?
S6 C34 1.743(7) . ?
S7 C36 1.722(7) . ?
S7 C35 1.725(7) . ?
S8 C37 1.694(8) . ?
S8 C38 1.701(8) . ?
S9 C35 1.732(7) . ?
S9 C39 1.746(7) . ?
S10 C41 1.730(7) . ?
S10 C40 1.739(6) . ?
S11 C42 1.709(7) . ?
S11 C43 1.711(7) . ?
S12 C44 1.734(8) . ?
S12 C40 1.734(7) . ?
S13 C45 1.746(6) . ?
S13 C46 1.749(7) . ?
S14 C48 1.702(7) . ?
S14 C47 1.704(7) . ?
S15 C49 1.749(7) . ?
S15 C45 1.752(7) . ?
S16 C51 1.738(7) . ?
S16 C50 1.763(6) . ?
S17 C52 1.704(8) . ?
S17 C53 1.708(7) . ?
S18 C54 1.737(7) . ?
S18 C50 1.741(6) . ?
S19 C56 1.735(7) . ?
S19 C55 1.749(6) . ?
S20 C58 1.705(8) . ?
S20 C57 1.720(7) . ?
S21 C59 1.741(7) . ?
S21 C55 1.746(6) . ?
S22 C61 1.744(7) . ?
S22 C60 1.753(7) . ?
S23 C63 1.708(7) . ?
S23 C62 1.716(7) . ?
S24 C60 1.739(6) . ?
S24 C64 1.742(7) . ?
S25 C1 1.738(8) . ?
S26 C2 1.751(7) . ?
S27 C5 1.734(8) . ?
S28 C6 1.756(8) . ?
S29 C9 1.754(7) . ?
S30 C10 1.732(7) . ?
S31 C13 1.734(8) . ?
S32 C14 1.731(7) . ?
S33 C17 1.749(8) . ?
S34 C18 1.742(9) . ?
S35 C21 1.753(9) . ?
S36 C22 1.729(10) . ?
N1 C1 1.334(9) . ?
N1 C4 1.356(11) . ?
N2 C2 1.326(9) . ?
N2 C3 1.345(11) . ?
N3 C8 1.332(11) . ?
N3 C5 1.341(9) . ?
N4 C7 1.321(11) . ?
N4 C6 1.333(9) . ?
N5 C9 1.326(9) . ?
N5 C12 1.362(10) . ?
N6 C10 1.337(9) . ?
N6 C11 1.339(11) . ?
N7 C13 1.346(9) . ?
N7 C16 1.358(10) . ?
N8 C14 1.330(9) . ?
N8 C15 1.353(10) . ?
N9 C20 1.310(12) . ?
N9 C17 1.333(10) . ?
N10 C18 1.337(11) . ?
N10 C19 1.369(12) . ?
N11 C21 1.310(11) . ?
N11 C24 1.343(13) . ?
N12 C22 1.328(10) . ?
N12 C23 1.355(14) . ?
C1 C2 1.385(10) . ?
C3 C4 1.365(12) . ?
C5 C6 1.415(10) . ?
C7 C8 1.364(12) . ?
C9 C10 1.380(10) . ?
C11 C12 1.356(12) . ?
C13 C14 1.403(10) . ?
C15 C16 1.355(11) . ?
C17 C18 1.418(11) . ?
C19 C20 1.368(14) . ?
C21 C22 1.435(12) . ?
C23 C24 1.385(15) . ?
C25 C30 1.395(9) . ?
C26 C27 1.368(10) . ?
C26 C29 1.415(9) . ?
C28 C29 1.355(10) . ?
C31 C32 1.343(9) . ?
C31 C34 1.435(9) . ?
C33 C34 1.351(10) . ?
C35 C40 1.374(10) . ?
C36 C37 1.383(10) . ?
C36 C39 1.426(9) . ?
C38 C39 1.343(11) . ?
C41 C42 1.353(10) . ?
C41 C44 1.431(9) . ?
C43 C44 1.362(10) . ?
C45 C50 1.361(9) . ?
C46 C47 1.372(10) . ?
C46 C49 1.414(10) . ?
C48 C49 1.353(10) . ?
C51 C52 1.366(9) . ?
C51 C54 1.421(9) . ?
C53 C54 1.372(10) . ?
C55 C60 1.355(9) . ?
C56 C57 1.350(10) . ?
C56 C59 1.430(9) . ?
C58 C59 1.357(10) . ?
C61 C62 1.352(10) . ?
C61 C64 1.416(9) . ?
C63 C64 1.373(10) . ?
